data_7022436
loop_
_publ_author_name
'Jolleys, Andrew'
'Levason, William'
'Reid, Gillian'

_publ_section_title
;
 Thioether coordination to divalent selenium halide acceptors--synthesis,
 properties and structures.
;
_journal_issue 8
_journal_name_full 'Dalton transactions (Cambridge, England : 2003)'
_journal_page_first 2963
_journal_page_last 2972
_journal_paper_doi 10.1039/c2dt32665e
_journal_volume 42
_journal_year 2013
_chemical_formula_moiety 'C8 H16 Cl2 S2 Se'
_chemical_formula_sum 'C8 H16 Cl2 S2 Se'
_chemical_formula_weight 326.19
_chemical_name_systematic
;
trans-dichlorobis(tetrahydrothiophene)selenium(II)
;
_space_group_IT_number 15
_space_group_name_Hall '-C 2yc'
_symmetry_cell_setting monoclinic
_symmetry_space_group_name_Hall '-C 2yc'
_symmetry_space_group_name_H-M 'C 1 2/c 1'
_atom_sites_solution_hydrogens geom
_atom_sites_solution_primary direct
_atom_sites_solution_secondary difmap
_audit_creation_date 2012-09-14
_audit_creation_method 'SHELXL-97 + hand edit'
_cell_angle_alpha 90.00
_cell_angle_beta 110.820(8)
_cell_angle_gamma 90.00
_cell_formula_units_Z 4
_cell_length_a 15.591(6)
_cell_length_b 9.133(3)
_cell_length_c 9.089(4)
_cell_measurement_reflns_used 2738
_cell_measurement_temperature 100(2)
_cell_measurement_theta_max 27.4
_cell_measurement_theta_min 3.2
_cell_volume 1209.7(8)
_computing_cell_refinement 'CrystalClear-SM Expert 2.0 r7 (Rigaku, 2011)'
_computing_data_collection 'CrystalClear-SM Expert 2.0 r7 (Rigaku, 2011)'
_computing_data_reduction 'CrystalClear-SM Expert 2.0 r7 (Rigaku, 2011)'
_computing_structure_refinement 'SHELXL-97 (Sheldrick, 2008)'
_computing_structure_solution 'SHELXS-97 (Sheldrick, 1997)'
_diffrn_ambient_temperature 100(2)
_diffrn_detector 'CCD plate'
_diffrn_detector_type 'Rigaku HG Saturn724+ (2x2 bin mode)'
_diffrn_measured_fraction_theta_full 0.995
_diffrn_measured_fraction_theta_max 0.995
_diffrn_measurement_device 'Four-circle \k diffractometer'
_diffrn_measurement_device_type 'Rigaku AFC12 '
_diffrn_measurement_method 'Profile data from \w-scans'
_diffrn_radiation_collimation 'Confocal mirrors, VHF VariMax '
_diffrn_radiation_type MoK\a
_diffrn_radiation_wavelength 0.71073
_diffrn_reflns_av_R_equivalents 0.0269
_diffrn_reflns_av_sigmaI/netI 0.0354
_diffrn_reflns_limit_h_max 19
_diffrn_reflns_limit_h_min -20
_diffrn_reflns_limit_k_max 10
_diffrn_reflns_limit_k_min -11
_diffrn_reflns_limit_l_max 11
_diffrn_reflns_limit_l_min -9
_diffrn_reflns_number 2996
_diffrn_reflns_theta_full 27.45
_diffrn_reflns_theta_max 27.45
_diffrn_reflns_theta_min 3.21
_diffrn_source 'Rotating anode X-ray tube'
_diffrn_source_type 'Rigaku FR-E+ Superbright'
_diffrn_standards_number 0
_exptl_absorpt_coefficient_mu 3.846
_exptl_absorpt_correction_T_max 1.000
_exptl_absorpt_correction_T_min 0.662
_exptl_absorpt_correction_type multi-scan
_exptl_absorpt_process_details
;Jacobson, R.A. (1998). REQAB. Private communication to the
Rigaku Corporation, Tokyo, Japan.
;
_exptl_crystal_colour yellow
_exptl_crystal_density_diffrn 1.791
_exptl_crystal_density_method 'not measured'
_exptl_crystal_description block
_exptl_crystal_F_000 656
_exptl_crystal_size_max 0.05
_exptl_crystal_size_mid 0.04
_exptl_crystal_size_min 0.02
_refine_diff_density_max 0.380
_refine_diff_density_min -0.527
_refine_diff_density_rms 0.090
_refine_ls_extinction_method none
_refine_ls_goodness_of_fit_ref 1.009
_refine_ls_hydrogen_treatment constr
_refine_ls_matrix_type full
_refine_ls_number_parameters 61
_refine_ls_number_reflns 1377
_refine_ls_number_restraints 0
_refine_ls_restrained_S_all 1.009
_refine_ls_R_factor_all 0.0310
_refine_ls_R_factor_gt 0.0246
_refine_ls_shift/su_max 0.000
_refine_ls_shift/su_mean 0.000
_refine_ls_structure_factor_coef Fsqd
_refine_ls_weighting_details 'w=1/[\s^2^(Fo^2^)+(0.0192P)^2^+2.0751P] where P=(Fo^2^+2Fc^2^)/3'
_refine_ls_weighting_scheme calc
_refine_ls_wR_factor_gt 0.0519
_refine_ls_wR_factor_ref 0.0538
_reflns_number_gt 1208
_reflns_number_total 1377
_reflns_threshold_expression I>2\s(I)
_cod_data_source_file c2dt32665e.txt
_cod_data_source_block 12aj011r
_cod_original_cell_volume 1209.7(7)
_cod_original_sg_symbol_H-M 'C 2/c'
_cod_database_code 7022436

loop_
_symmetry_equiv_pos_as_xyz
'x, y, z'
'-x, y, -z+1/2'
'x+1/2, y+1/2, z'
'-x+1/2, y+1/2, -z+1/2'
'-x, -y, -z'
'x, -y, z-1/2'
'-x+1/2, -y+1/2, -z'
'x+1/2, -y+1/2, z-1/2'

loop_
_atom_site_label
_atom_site_type_symbol
_atom_site_fract_x
_atom_site_fract_y
_atom_site_fract_z
_atom_site_U_iso_or_equiv
_atom_site_adp_type
_atom_site_occupancy
_atom_site_symmetry_multiplicity
_atom_site_calc_flag
_atom_site_refinement_flags
Se1 Se 0.5000 0.0000 0.5000 0.01000(9) Uani 1 2 d S
Cl1 Cl 0.40014(4) 0.18784(6) 0.34245(6) 0.01565(13) Uani 1 1 d .
S1 S 0.64957(4) 0.14334(6) 0.57399(6) 0.01270(13) Uani 1 1 d .
C1 C 0.61763(16) 0.3338(2) 0.5218(3) 0.0139(5) Uani 1 1 d .
H1A H 0.6705 0.3901 0.5157 0.017 Uiso 1 1 calc R
H1B H 0.5667 0.3400 0.4189 0.017 Uiso 1 1 calc R
C2 C 0.58787(15) 0.3924(3) 0.6528(3) 0.0154(5) Uani 1 1 d .
H2A H 0.5253 0.3580 0.6389 0.018 Uiso 1 1 calc R
H2B H 0.5881 0.5008 0.6528 0.018 Uiso 1 1 calc R
C3 C 0.65744(16) 0.3335(3) 0.8068(3) 0.0166(5) Uani 1 1 d .
H3A H 0.7167 0.3853 0.8324 0.020 Uiso 1 1 calc R
H3B H 0.6346 0.3486 0.8943 0.020 Uiso 1 1 calc R
C4 C 0.66992(16) 0.1701(3) 0.7839(3) 0.0172(5) Uani 1 1 d .
H4A H 0.6256 0.1121 0.8154 0.021 Uiso 1 1 calc R
H4B H 0.7328 0.1389 0.8487 0.021 Uiso 1 1 calc R

loop_
_atom_site_aniso_label
_atom_site_aniso_U_11
_atom_site_aniso_U_22
_atom_site_aniso_U_33
_atom_site_aniso_U_23
_atom_site_aniso_U_13
_atom_site_aniso_U_12
Se1 0.01053(15) 0.01023(16) 0.00988(15) 0.00018(12) 0.00440(11) -0.00009(12)
Cl1 0.0156(3) 0.0138(3) 0.0172(3) 0.0029(2) 0.0054(2) 0.0019(2)
S1 0.0127(3) 0.0111(3) 0.0151(3) -0.0005(2) 0.0058(2) -0.0001(2)
C1 0.0194(11) 0.0103(11) 0.0141(11) 0.0002(9) 0.0086(9) -0.0016(9)
C2 0.0147(11) 0.0141(12) 0.0177(11) -0.0036(9) 0.0063(9) 0.0013(9)
C3 0.0163(11) 0.0192(13) 0.0137(11) -0.0044(10) 0.0047(9) -0.0027(9)
C4 0.0200(12) 0.0176(12) 0.0100(11) 0.0010(9) 0.0003(9) -0.0032(10)

loop_
_atom_type_symbol
_atom_type_description
_atom_type_scat_dispersion_real
_atom_type_scat_dispersion_imag
_atom_type_scat_source
C C 0.0033 0.0016 'International Tables Vol C Tables 4.2.6.8 and 6.1.1.4'
H H 0.0000 0.0000 'International Tables Vol C Tables 4.2.6.8 and 6.1.1.4'
S S 0.1246 0.1234 'International Tables Vol C Tables 4.2.6.8 and 6.1.1.4'
Cl Cl 0.1484 0.1585 'International Tables Vol C Tables 4.2.6.8 and 6.1.1.4'
Se Se -0.0929 2.2259 'International Tables Vol C Tables 4.2.6.8 and 6.1.1.4'

loop_
_citation_id
_citation_database_id_CSD
primary CEQKUE

loop_
_geom_angle_atom_site_label_1
_geom_angle_atom_site_label_2
_geom_angle_atom_site_label_3
_geom_angle
_geom_angle_site_symmetry_1
_geom_angle_site_symmetry_3
Cl1 Se1 Cl1 180.0 . 5_656
Cl1 Se1 S1 82.63(3) . 5_656
Cl1 Se1 S1 97.37(3) 5_656 5_656
Cl1 Se1 S1 97.37(3) . .
Cl1 Se1 S1 82.63(3) 5_656 .
S1 Se1 S1 180.000(15) 5_656 .
C1 S1 C4 94.21(11) . .
C1 S1 Se1 106.35(8) . .
C4 S1 Se1 98.44(8) . .
C2 C1 S1 105.25(16) . .
C2 C1 H1A 110.7 . .
S1 C1 H1A 110.7 . .
C2 C1 H1B 110.7 . .
S1 C1 H1B 110.7 . .
H1A C1 H1B 108.8 . .
C1 C2 C3 106.14(19) . .
C1 C2 H2A 110.5 . .
C3 C2 H2A 110.5 . .
C1 C2 H2B 110.5 . .
C3 C2 H2B 110.5 . .
H2A C2 H2B 108.7 . .
C4 C3 C2 107.55(19) . .
C4 C3 H3A 110.2 . .
C2 C3 H3A 110.2 . .
C4 C3 H3B 110.2 . .
C2 C3 H3B 110.2 . .
H3A C3 H3B 108.5 . .
C3 C4 S1 106.77(16) . .
C3 C4 H4A 110.4 . .
S1 C4 H4A 110.4 . .
C3 C4 H4B 110.4 . .
S1 C4 H4B 110.4 . .
H4A C4 H4B 108.6 . .

loop_
_geom_bond_atom_site_label_1
_geom_bond_atom_site_label_2
_geom_bond_distance
_geom_bond_site_symmetry_2
Se1 Cl1 2.4151(8) .
Se1 Cl1 2.4151(7) 5_656
Se1 S1 2.5475(9) 5_656
Se1 S1 2.5475(9) .
S1 C1 1.825(2) .
S1 C4 1.836(2) .
C1 C2 1.520(3) .
C1 H1A 0.9900 .
C1 H1B 0.9900 .
C2 C3 1.532(3) .
C2 H2A 0.9900 .
C2 H2B 0.9900 .
C3 C4 1.528(3) .
C3 H3A 0.9900 .
C3 H3B 0.9900 .
C4 H4A 0.9900 .
C4 H4B 0.9900 .
